data_4121012
loop_
_publ_author_name
'Vincent T. Annibale'
'Daniel A. Dalessandro'
'Datong Song'

_publ_section_title
;
 Tuning the Reactivity of an Actor Ligand for Tandem CO2 and C-H
 Activations: From Spectator Metals to Metal-Free
;
_journal_name_full 'Journal of the American Chemical Society'
_journal_page_first 16175
_journal_page_last 16183
_journal_paper_doi 10.1021/ja4073832
_journal_volume 135
_journal_year 2013
_chemical_formula_sum 'C48 H39 N2 O2 P2 Rh'
_chemical_formula_weight 840.66
_chemical_name_systematic
;
 ?
;
_space_group_crystal_system monoclinic
_space_group_IT_number 14
_space_group_name_Hall '-P 2ybc'
_space_group_name_H-M_alt 'P 1 21/c 1'
_symmetry_space_group_name_Hall '-P 2ybc'
_symmetry_space_group_name_H-M 'P 1 21/c 1'
_atom_sites_solution_hydrogens mixed
_audit_creation_method SHELXL-2013
_cell_angle_alpha 90
_cell_angle_beta 108.2380(10)
_cell_angle_gamma 90
_cell_formula_units_Z 4
_cell_length_a 21.9545(8)
_cell_length_b 8.8698(3)
_cell_length_c 21.0407(6)
_cell_measurement_reflns_used 6859
_cell_measurement_temperature 150(2)
_cell_measurement_theta_max 24.999
_cell_measurement_theta_min 1.953
_cell_volume 3891.5(2)
_computing_structure_refinement 'SHELXL-2013 (Sheldrick, 2013)'
_diffrn_ambient_temperature 150(2)
_diffrn_measured_fraction_theta_full 0.972
_diffrn_measured_fraction_theta_max 1.000
_diffrn_radiation_type MoK\a
_diffrn_radiation_wavelength 0.71073
_diffrn_reflns_av_R_equivalents 0.0593
_diffrn_reflns_av_unetI/netI 0.0568
_diffrn_reflns_Laue_measured_fraction_full 0.972
_diffrn_reflns_Laue_measured_fraction_max 1.000
_diffrn_reflns_limit_h_max 26
_diffrn_reflns_limit_h_min -26
_diffrn_reflns_limit_k_max 10
_diffrn_reflns_limit_k_min -10
_diffrn_reflns_limit_l_max 25
_diffrn_reflns_limit_l_min -25
_diffrn_reflns_number 28136
_diffrn_reflns_point_group_measured_fraction_full 0.972
_diffrn_reflns_point_group_measured_fraction_max 1.000
_diffrn_reflns_theta_full 25.242
_diffrn_reflns_theta_max 24.999
_diffrn_reflns_theta_min 1.953
_exptl_absorpt_coefficient_mu 0.564
_exptl_absorpt_correction_T_max 0.7456
_exptl_absorpt_correction_T_min 0.6471
_exptl_absorpt_correction_type multi-scan
_exptl_absorpt_process_details 'Bruker Apex 2'
_exptl_crystal_colour Yellow
_exptl_crystal_density_diffrn 1.435
_exptl_crystal_description Plate
_exptl_crystal_F_000 1728
_exptl_crystal_size_max 0.3
_exptl_crystal_size_mid 0.275
_exptl_crystal_size_min 0.025
_refine_diff_density_max 0.505
_refine_diff_density_min -0.463
_refine_diff_density_rms 0.075
_refine_ls_extinction_method none
_refine_ls_goodness_of_fit_ref 1.014
_refine_ls_hydrogen_treatment mixed
_refine_ls_matrix_type full
_refine_ls_number_parameters 504
_refine_ls_number_reflns 6859
_refine_ls_number_restraints 0
_refine_ls_restrained_S_all 1.014
_refine_ls_R_factor_all 0.0605
_refine_ls_R_factor_gt 0.0369
_refine_ls_shift/su_max 0.001
_refine_ls_shift/su_mean 0.000
_refine_ls_structure_factor_coef Fsqd
_refine_ls_weighting_details 'w=1/[\s^2^(Fo^2^)+(0.0344P)^2^+1.4839P] where P=(Fo^2^+2Fc^2^)/3'
_refine_ls_weighting_scheme calc
_refine_ls_wR_factor_gt 0.0729
_refine_ls_wR_factor_ref 0.0806
_reflns_Friedel_coverage 0.000
_reflns_number_gt 5159
_reflns_number_total 6859
_reflns_threshold_expression 'I > 2\s(I)'
_cod_data_source_file ja4073832_si_002_1.cif
_cod_data_source_block compound4
_cod_database_code 4121012
_shelx_space_group_comment
;
The symmetry employed for this shelxl refinement is uniquely defined
by the following loop, which should always be used as a source of
symmetry information in preference to the above space-group names.
They are only intended as comments.
;
_shelxl_version_number 2013-4

loop_
_space_group_symop_operation_xyz
'x, y, z'
'-x, y+1/2, -z+1/2'
'-x, -y, -z'
'x, -y-1/2, z-1/2'

loop_
_atom_site_label
_atom_site_type_symbol
_atom_site_fract_x
_atom_site_fract_y
_atom_site_fract_z
_atom_site_U_iso_or_equiv
_atom_site_adp_type
_atom_site_occupancy
_atom_site_site_symmetry_order
_atom_site_calc_flag
_atom_site_refinement_flags_posn
_atom_site_refinement_flags_adp
Rh1 Rh 0.23311(2) 0.73399(3) 0.18917(2) 0.01516(8) Uani 1 1 d . .
P1 P 0.31059(4) 0.81708(9) 0.28544(4) 0.01522(19) Uani 1 1 d . .
P2 P 0.13670(4) 0.66007(10) 0.11678(4) 0.0178(2) Uani 1 1 d . .
N2 N 0.27712(12) 0.8260(3) 0.11751(12) 0.0170(6) Uani 1 1 d . .
N1 N 0.28647(12) 0.5297(3) 0.17575(13) 0.0172(6) Uani 1 1 d . .
O2 O 0.45454(11) 0.6433(3) 0.00755(12) 0.0278(6) Uani 1 1 d . .
O1 O 0.45556(12) 0.4055(3) 0.04531(12) 0.0286(6) Uani 1 1 d . .
H1B H 0.4827 0.3960 0.0249 0.043 Uiso 1 1 calc R U
C7 C 0.35712(14) 0.7248(4) 0.06737(15) 0.0177(7) Uani 1 1 d . .
C1 C 0.29768(16) 0.3890(4) 0.19869(16) 0.0210(8) Uani 1 1 d . .
H1A H 0.2763 0.3526 0.2285 0.025 Uiso 1 1 calc R U
C6 C 0.31402(14) 0.7152(3) 0.10494(14) 0.0150(7) Uani 1 1 d . .
C10 C 0.28112(16) 0.9585(4) 0.08881(16) 0.0214(8) Uani 1 1 d . .
H10A H 0.2561 1.0407 0.0956 0.026 Uiso 1 1 calc R U
C2 C 0.33991(16) 0.2930(4) 0.18017(16) 0.0235(8) Uani 1 1 d . .
H2A H 0.3459 0.1932 0.1974 0.028 Uiso 1 1 calc R U
C4 C 0.36333(15) 0.4857(4) 0.11259(16) 0.0176(7) Uani 1 1 d . .
C12 C 0.43440(15) 0.5441(4) 0.03945(16) 0.0203(8) Uani 1 1 d . .
C11 C 0.38799(15) 0.5812(4) 0.07092(15) 0.0190(7) Uani 1 1 d . .
C5 C 0.31830(15) 0.5706(4) 0.13298(15) 0.0160(7) Uani 1 1 d . .
C8 C 0.35879(16) 0.8669(4) 0.03771(17) 0.0225(8) Uani 1 1 d . .
H8A H 0.3855 0.8838 0.0106 0.027 Uiso 1 1 calc R U
C3 C 0.37321(16) 0.3394(4) 0.13750(16) 0.0224(8) Uani 1 1 d . .
H3A H 0.4019 0.2733 0.1256 0.027 Uiso 1 1 calc R U
C9 C 0.32081(17) 0.9799(4) 0.04915(16) 0.0232(8) Uani 1 1 d . .
H9A H 0.3216 1.0759 0.0294 0.028 Uiso 1 1 calc R U
C13 C 0.27623(15) 0.9377(4) 0.33626(16) 0.0182(7) Uani 1 1 d . .
C15 C 0.21613(17) 1.1633(4) 0.34054(18) 0.0298(9) Uani 1 1 d . .
H15A H 0.1926 1.2485 0.3186 0.036 Uiso 1 1 calc R U
C18 C 0.28768(16) 0.9184(4) 0.40400(16) 0.0245(8) Uani 1 1 d . .
H18A H 0.3132 0.8363 0.4265 0.029 Uiso 1 1 calc R U
C16 C 0.22593(17) 1.1402(4) 0.40847(18) 0.0296(9) Uani 1 1 d . .
H16A H 0.2079 1.2074 0.4329 0.035 Uiso 1 1 calc R U
C17 C 0.26176(17) 1.0195(4) 0.43960(17) 0.0285(9) Uani 1 1 d . .
H17A H 0.2692 1.0042 0.4861 0.034 Uiso 1 1 calc R U
C14 C 0.24054(16) 1.0627(4) 0.30535(17) 0.0249(8) Uani 1 1 d . .
H14A H 0.2330 1.0785 0.2589 0.030 Uiso 1 1 calc R U
C19 C 0.35264(16) 0.6641(4) 0.34062(15) 0.0185(7) Uani 1 1 d . .
C22 C 0.41653(19) 0.4228(4) 0.41878(17) 0.0306(9) Uani 1 1 d . .
H22A H 0.4380 0.3400 0.4450 0.037 Uiso 1 1 calc R U
C20 C 0.31874(18) 0.5411(4) 0.35312(16) 0.0254(8) Uani 1 1 d . .
H20A H 0.2733 0.5385 0.3347 0.031 Uiso 1 1 calc R U
C23 C 0.45092(18) 0.5432(4) 0.40729(17) 0.0296(9) Uani 1 1 d . .
H23A H 0.4963 0.5440 0.4258 0.036 Uiso 1 1 calc R U
C21 C 0.35070(19) 0.4225(4) 0.39219(17) 0.0313(9) Uani 1 1 d . .
H21A H 0.3269 0.3398 0.4008 0.038 Uiso 1 1 calc R U
C24 C 0.41948(16) 0.6640(4) 0.36860(16) 0.0227(8) Uani 1 1 d . .
H24A H 0.4436 0.7472 0.3611 0.027 Uiso 1 1 calc R U
C25 C 0.37732(15) 0.9342(4) 0.27970(15) 0.0168(7) Uani 1 1 d . .
C26 C 0.40718(15) 0.8958(4) 0.23280(16) 0.0208(8) Uani 1 1 d . .
H26A H 0.3908 0.8147 0.2028 0.025 Uiso 1 1 calc R U
C29 C 0.45611(17) 1.1298(4) 0.31970(18) 0.0281(9) Uani 1 1 d . .
H29A H 0.4732 1.2101 0.3498 0.034 Uiso 1 1 calc R U
C30 C 0.40247(17) 1.0530(4) 0.32354(17) 0.0253(8) Uani 1 1 d . .
H30A H 0.3828 1.0813 0.3560 0.030 Uiso 1 1 calc R U
C28 C 0.48494(17) 1.0904(4) 0.27236(19) 0.0308(9) Uani 1 1 d . .
H28A H 0.5216 1.1437 0.2698 0.037 Uiso 1 1 calc R U
C27 C 0.46034(16) 0.9738(4) 0.22905(17) 0.0263(8) Uani 1 1 d . .
H27A H 0.4800 0.9467 0.1964 0.032 Uiso 1 1 calc R U
C31 C 0.06661(16) 0.6964(4) 0.14512(17) 0.0228(8) Uani 1 1 d . .
C36 C 0.06989(17) 0.7997(4) 0.19543(18) 0.0308(9) Uani 1 1 d . .
H36A H 0.1085 0.8540 0.2152 0.037 Uiso 1 1 calc R U
C32 C 0.00966(17) 0.6168(4) 0.11741(18) 0.0313(9) Uani 1 1 d . .
H32A H 0.0066 0.5451 0.0830 0.038 Uiso 1 1 calc R U
C35 C 0.0175(2) 0.8244(5) 0.2171(2) 0.0442(11) Uani 1 1 d . .
H35A H 0.0200 0.8967 0.2512 0.053 Uiso 1 1 calc R U
C33 C -0.04238(19) 0.6417(5) 0.1397(2) 0.0404(10) Uani 1 1 d . .
H33A H -0.0811 0.5876 0.1205 0.048 Uiso 1 1 calc R U
C34 C -0.03815(18) 0.7448(5) 0.1897(2) 0.0435(11) Uani 1 1 d . .
H34A H -0.0738 0.7610 0.2053 0.052 Uiso 1 1 calc R U
C37 C 0.11343(16) 0.7362(4) 0.03140(15) 0.0213(7) Uani 1 1 d . .
C42 C 0.15710(17) 0.7253(4) -0.00397(16) 0.0261(8) Uani 1 1 d . .
H42A H 0.1971 0.6769 0.0160 0.031 Uiso 1 1 calc R U
C38 C 0.05522(17) 0.8075(4) 0.00081(17) 0.0289(9) Uani 1 1 d . .
H38A H 0.0242 0.8150 0.0236 0.035 Uiso 1 1 calc R U
C41 C 0.14334(19) 0.7838(4) -0.06767(18) 0.0363(10) Uani 1 1 d . .
H41A H 0.1738 0.7752 -0.0911 0.044 Uiso 1 1 calc R U
C40 C 0.0856(2) 0.8545(5) -0.09752(19) 0.0411(11) Uani 1 1 d . .
H40A H 0.0759 0.8936 -0.1416 0.049 Uiso 1 1 calc R U
C39 C 0.04230(19) 0.8678(5) -0.06289(19) 0.0393(10) Uani 1 1 d . .
H39A H 0.0029 0.9189 -0.0828 0.047 Uiso 1 1 calc R U
C43 C 0.13129(15) 0.4556(4) 0.10521(17) 0.0216(8) Uani 1 1 d . .
C48 C 0.12925(17) 0.3680(4) 0.15950(18) 0.0291(9) Uani 1 1 d . .
H48A H 0.1289 0.4158 0.1998 0.035 Uiso 1 1 calc R U
C47 C 0.12780(18) 0.2127(4) 0.1555(2) 0.0360(10) Uani 1 1 d . .
H47A H 0.1259 0.1543 0.1926 0.043 Uiso 1 1 calc R U
C44 C 0.13198(18) 0.3835(4) 0.04693(19) 0.0308(9) Uani 1 1 d . .
H44A H 0.1330 0.4411 0.0092 0.037 Uiso 1 1 calc R U
C46 C 0.12915(18) 0.1426(4) 0.0975(2) 0.0393(10) Uani 1 1 d . .
H46A H 0.1287 0.0357 0.0949 0.047 Uiso 1 1 calc R U
C45 C 0.13113(19) 0.2269(4) 0.0437(2) 0.0395(10) Uani 1 1 d . .
H45A H 0.1319 0.1779 0.0038 0.047 Uiso 1 1 calc R U
H2 H 0.1963(17) 0.883(4) 0.1953(17) 0.045(11) Uiso 1 1 d . .
H1 H 0.2040(17) 0.677(4) 0.2385(18) 0.047(11) Uiso 1 1 d . .

loop_
_atom_site_aniso_label
_atom_site_aniso_U_11
_atom_site_aniso_U_22
_atom_site_aniso_U_33
_atom_site_aniso_U_23
_atom_site_aniso_U_13
_atom_site_aniso_U_12
Rh1 0.01629(13) 0.01425(14) 0.01549(13) -0.00007(12) 0.00578(9) 0.00089(12)
P1 0.0163(4) 0.0137(4) 0.0156(4) 0.0003(3) 0.0048(4) 0.0002(3)
P2 0.0182(5) 0.0162(5) 0.0184(4) -0.0013(4) 0.0050(4) 0.0010(4)
N2 0.0200(15) 0.0149(14) 0.0156(14) -0.0004(12) 0.0050(12) 0.0002(12)
N1 0.0200(15) 0.0157(15) 0.0171(14) 0.0005(12) 0.0076(12) -0.0015(12)
O2 0.0333(15) 0.0267(14) 0.0315(14) 0.0048(11) 0.0217(12) 0.0040(11)
O1 0.0360(15) 0.0226(14) 0.0362(15) 0.0001(12) 0.0244(12) 0.0071(11)
C7 0.0174(17) 0.0203(18) 0.0148(16) -0.0037(14) 0.0040(13) -0.0016(14)
C1 0.026(2) 0.0184(18) 0.0201(18) 0.0032(15) 0.0093(15) -0.0012(15)
C6 0.0158(16) 0.0158(16) 0.0126(16) -0.0014(13) 0.0033(13) 0.0002(13)
C10 0.024(2) 0.0148(18) 0.0257(19) 0.0005(15) 0.0086(16) 0.0026(15)
C2 0.032(2) 0.0118(17) 0.0254(19) 0.0043(14) 0.0067(16) 0.0029(15)
C4 0.0165(18) 0.0190(18) 0.0163(17) -0.0023(14) 0.0038(14) 0.0025(14)
C12 0.0211(19) 0.023(2) 0.0170(18) -0.0007(15) 0.0056(15) 0.0029(15)
C11 0.0203(19) 0.0216(19) 0.0160(17) 0.0006(14) 0.0070(14) 0.0041(14)
C5 0.0161(17) 0.0170(17) 0.0153(17) -0.0013(14) 0.0052(14) -0.0007(14)
C8 0.025(2) 0.022(2) 0.0248(19) 0.0030(15) 0.0130(16) -0.0036(15)
C3 0.0247(19) 0.0176(18) 0.0270(19) 0.0007(15) 0.0109(16) 0.0067(15)
C9 0.033(2) 0.0167(18) 0.0210(18) 0.0047(15) 0.0105(16) 0.0006(15)
C13 0.0184(18) 0.0192(18) 0.0180(17) -0.0014(14) 0.0070(14) -0.0006(14)
C15 0.024(2) 0.030(2) 0.032(2) -0.0037(17) 0.0043(17) 0.0084(17)
C18 0.026(2) 0.025(2) 0.0227(19) -0.0005(16) 0.0089(16) 0.0026(16)
C16 0.025(2) 0.034(2) 0.034(2) -0.0133(18) 0.0151(17) -0.0002(17)
C17 0.031(2) 0.038(2) 0.0203(19) -0.0034(17) 0.0132(17) -0.0016(18)
C14 0.026(2) 0.029(2) 0.0186(18) -0.0007(16) 0.0065(16) 0.0021(16)
C19 0.0259(19) 0.0163(17) 0.0128(16) -0.0011(14) 0.0051(14) 0.0035(15)
C22 0.051(3) 0.021(2) 0.0161(19) -0.0026(15) 0.0047(18) 0.0142(18)
C20 0.031(2) 0.026(2) 0.0171(18) -0.0008(15) 0.0045(16) -0.0017(16)
C23 0.027(2) 0.037(2) 0.024(2) 0.0014(17) 0.0049(16) 0.0135(18)
C21 0.050(3) 0.018(2) 0.025(2) -0.0014(16) 0.0110(19) -0.0066(18)
C24 0.028(2) 0.0236(19) 0.0177(18) -0.0006(15) 0.0080(15) 0.0009(16)
C25 0.0159(17) 0.0157(17) 0.0185(17) 0.0059(14) 0.0051(14) -0.0003(14)
C26 0.0196(19) 0.0186(18) 0.0238(19) -0.0036(15) 0.0060(15) 0.0023(14)
C29 0.027(2) 0.020(2) 0.035(2) -0.0057(16) 0.0069(17) -0.0066(16)
C30 0.028(2) 0.0209(19) 0.028(2) -0.0022(16) 0.0103(16) -0.0021(16)
C28 0.023(2) 0.023(2) 0.047(2) 0.0047(18) 0.0131(18) -0.0033(16)
C27 0.024(2) 0.029(2) 0.031(2) 0.0022(17) 0.0142(17) 0.0010(16)
C31 0.0187(18) 0.024(2) 0.0247(19) 0.0038(15) 0.0056(15) 0.0046(15)
C36 0.026(2) 0.032(2) 0.037(2) -0.0025(18) 0.0137(17) -0.0003(17)
C32 0.024(2) 0.037(2) 0.032(2) -0.0017(18) 0.0070(17) 0.0009(17)
C35 0.042(3) 0.048(3) 0.049(3) -0.010(2) 0.023(2) 0.008(2)
C33 0.027(2) 0.054(3) 0.040(2) 0.005(2) 0.0105(19) -0.001(2)
C34 0.028(2) 0.063(3) 0.046(2) 0.007(2) 0.0216(19) 0.008(2)
C37 0.0261(18) 0.0166(18) 0.0189(17) -0.0026(15) 0.0039(14) -0.0001(15)
C42 0.0249(19) 0.029(2) 0.0208(18) 0.0009(16) 0.0027(15) 0.0039(16)
C38 0.028(2) 0.028(2) 0.030(2) 0.0006(17) 0.0076(17) 0.0031(16)
C41 0.038(2) 0.046(3) 0.026(2) 0.0017(19) 0.0114(18) 0.002(2)
C40 0.051(3) 0.047(3) 0.021(2) 0.0095(19) 0.006(2) 0.006(2)
C39 0.034(2) 0.040(3) 0.036(2) 0.008(2) 0.0001(19) 0.0133(19)
C43 0.0161(18) 0.0176(18) 0.027(2) -0.0008(16) 0.0012(15) 0.0010(14)
C48 0.032(2) 0.022(2) 0.028(2) 0.0012(16) 0.0012(17) -0.0030(16)
C47 0.032(2) 0.029(2) 0.038(2) 0.0085(19) -0.0010(18) -0.0033(18)
C44 0.036(2) 0.021(2) 0.036(2) -0.0059(17) 0.0120(18) -0.0013(17)
C46 0.029(2) 0.020(2) 0.063(3) -0.002(2) 0.007(2) 0.0014(17)
C45 0.044(2) 0.030(2) 0.045(2) -0.015(2) 0.016(2) -0.0009(19)

loop_
_atom_type_symbol
_atom_type_description
_atom_type_scat_dispersion_real
_atom_type_scat_dispersion_imag
_atom_type_scat_source
C C 0.0033 0.0016 'International Tables Vol C Tables 4.2.6.8 and 6.1.1.4'
H H 0.0000 0.0000 'International Tables Vol C Tables 4.2.6.8 and 6.1.1.4'
N N 0.0061 0.0033 'International Tables Vol C Tables 4.2.6.8 and 6.1.1.4'
O O 0.0106 0.0060 'International Tables Vol C Tables 4.2.6.8 and 6.1.1.4'
P P 0.1023 0.0942 'International Tables Vol C Tables 4.2.6.8 and 6.1.1.4'
Rh Rh -1.1178 0.9187 'International Tables Vol C Tables 4.2.6.8 and 6.1.1.4'

loop_
_geom_angle_atom_site_label_1
_geom_angle_atom_site_label_2
_geom_angle_atom_site_label_3
_geom_angle
N2 Rh1 N1 81.53(9)
N2 Rh1 P2 99.48(7)
N1 Rh1 P2 95.54(7)
N2 Rh1 P1 97.00(7)
N1 Rh1 P1 95.64(7)
P2 Rh1 P1 161.26(3)
C25 P1 C13 101.02(15)
C25 P1 C19 101.92(15)
C13 P1 C19 106.24(15)
C25 P1 Rh1 120.39(10)
C13 P1 Rh1 111.81(11)
C19 P1 Rh1 113.81(11)
C43 P2 C37 104.35(15)
C43 P2 C31 100.99(15)
C37 P2 C31 104.31(15)
C43 P2 Rh1 112.43(11)
C37 P2 Rh1 117.59(11)
C31 P2 Rh1 115.29(11)
C10 N2 C6 115.0(3)
C10 N2 Rh1 138.2(2)
C6 N2 Rh1 106.53(19)
C1 N1 C5 114.7(3)
C1 N1 Rh1 139.7(2)
C5 N1 Rh1 105.59(19)
C8 C7 C6 114.6(3)
C8 C7 C11 137.6(3)
C6 C7 C11 107.8(3)
N1 C1 C2 122.1(3)
N2 C6 C5 123.2(3)
N2 C6 C7 127.8(3)
C5 C6 C7 108.8(3)
N2 C10 C9 122.1(3)
C3 C2 C1 121.9(3)
C3 C4 C5 115.1(3)
C3 C4 C11 137.2(3)
C5 C4 C11 107.7(3)
O2 C12 O1 122.0(3)
O2 C12 C11 120.5(3)
O1 C12 C11 117.4(3)
C12 C11 C7 125.4(3)
C12 C11 C4 127.6(3)
C7 C11 C4 107.0(3)
N1 C5 C6 123.1(3)
N1 C5 C4 128.1(3)
C6 C5 C4 108.7(3)
C9 C8 C7 118.3(3)
C2 C3 C4 118.0(3)
C8 C9 C10 122.2(3)
C18 C13 C14 118.4(3)
C18 C13 P1 123.7(3)
C14 C13 P1 117.7(2)
C14 C15 C16 119.9(3)
C13 C18 C17 120.0(3)
C17 C16 C15 119.2(3)
C16 C17 C18 121.0(3)
C15 C14 C13 121.5(3)
C20 C19 C24 118.2(3)
C20 C19 P1 120.4(3)
C24 C19 P1 121.4(3)
C23 C22 C21 119.7(3)
C21 C20 C19 120.5(3)
C22 C23 C24 120.2(3)
C22 C21 C20 120.8(3)
C23 C24 C19 120.6(3)
C26 C25 C30 118.6(3)
C26 C25 P1 118.3(2)
C30 C25 P1 123.0(2)
C27 C26 C25 120.9(3)
C28 C29 C30 120.5(3)
C29 C30 C25 120.0(3)
C27 C28 C29 119.7(3)
C28 C27 C26 120.3(3)
C36 C31 C32 118.7(3)
C36 C31 P2 120.9(3)
C32 C31 P2 120.4(3)
C35 C36 C31 120.5(4)
C33 C32 C31 120.4(4)
C34 C35 C36 120.2(4)
C34 C33 C32 120.1(4)
C35 C34 C33 120.1(4)
C42 C37 C38 118.2(3)
C42 C37 P2 118.1(2)
C38 C37 P2 123.7(3)
C41 C42 C37 121.1(3)
C39 C38 C37 120.2(3)
C40 C41 C42 120.3(4)
C39 C40 C41 119.3(4)
C40 C39 C38 120.9(4)
C44 C43 C48 118.6(3)
C44 C43 P2 123.8(3)
C48 C43 P2 117.5(3)
C47 C48 C43 120.8(4)
C46 C47 C48 119.9(4)
C43 C44 C45 120.0(4)
C45 C46 C47 120.1(4)
C46 C45 C44 120.5(4)

loop_
_geom_bond_atom_site_label_1
_geom_bond_atom_site_label_2
_geom_bond_distance
Rh1 N2 2.187(3)
Rh1 N1 2.223(3)
Rh1 P2 2.2831(9)
Rh1 P1 2.3200(9)
P1 C25 1.831(3)
P1 C13 1.834(3)
P1 C19 1.836(3)
P2 C43 1.829(3)
P2 C37 1.836(3)
P2 C31 1.844(3)
N2 C10 1.337(4)
N2 C6 1.352(4)
N1 C1 1.333(4)
N1 C5 1.351(4)
O2 C12 1.267(4)
O1 C12 1.307(4)
C7 C8 1.412(4)
C7 C6 1.413(4)
C7 C11 1.434(4)
C1 C2 1.401(5)
C6 C5 1.402(4)
C10 C9 1.395(5)
C2 C3 1.386(5)
C4 C3 1.391(4)
C4 C5 1.412(4)
C4 C11 1.441(4)
C12 C11 1.417(4)
C8 C9 1.373(5)
C13 C18 1.379(4)
C13 C14 1.395(5)
C15 C14 1.371(5)
C15 C16 1.392(5)
C18 C17 1.399(5)
C16 C17 1.368(5)
C19 C20 1.392(5)
C19 C24 1.400(5)
C22 C23 1.372(5)
C22 C21 1.377(5)
C20 C21 1.383(5)
C23 C24 1.391(5)
C25 C26 1.387(4)
C25 C30 1.396(5)
C26 C27 1.380(5)
C29 C28 1.382(5)
C29 C30 1.384(5)
C28 C27 1.372(5)
C31 C36 1.385(5)
C31 C32 1.395(5)
C36 C35 1.381(5)
C32 C33 1.382(5)
C35 C34 1.372(6)
C33 C34 1.374(5)
C37 C42 1.389(5)
C37 C38 1.390(5)
C42 C41 1.380(5)
C38 C39 1.387(5)
C41 C40 1.376(5)
C40 C39 1.372(5)
C43 C44 1.387(5)
C43 C48 1.394(5)
C48 C47 1.379(5)
C47 C46 1.377(5)
C44 C45 1.390(5)
C46 C45 1.369(5)
